data_4062113
_journal_name_full Organometallics
_journal_year 2003
_chemical_formula_moiety '4(C15 H26 Al N O)'
_chemical_formula_sum 'C60 H104 Al4 N4 O4'
_chemical_formula_weight 1053.39
_space_group_IT_number 2
_symmetry_cell_setting triclinic
_symmetry_space_group_name_Hall '-P 1'
_symmetry_space_group_name_H-M 'P -1'
_cell_angle_alpha 78.056(5)
_cell_angle_beta 80.587(5)
_cell_angle_gamma 87.421(5)
_cell_formula_units_Z 2
_cell_length_a 10.310(5)
_cell_length_b 12.692(5)
_cell_length_c 25.691(5)
_cell_measurement_temperature 173(2)
_cell_volume 3245(2)
_diffrn_ambient_temperature 173(2)
_exptl_crystal_density_diffrn 1.078
_cod_database_code 4062113

loop_
_symmetry_equiv_pos_as_xyz
'x, y, z'
'-x, -y, -z'

loop_
_atom_site_label
_atom_site_type_symbol
_atom_site_fract_x
_atom_site_fract_y
_atom_site_fract_z
_atom_site_U_iso_or_equiv
_atom_site_adp_type
_atom_site_occupancy
_atom_site_symmetry_multiplicity
_atom_site_calc_flag
_atom_site_refinement_flags
_atom_site_disorder_assembly
_atom_site_disorder_group
Al2 Al 0.03141(5) 0.72288(4) -0.387228(18) 0.03107(11) Uani 1 1 d . . .
Al1 Al 0.25355(4) 0.83977(3) -0.083169(16) 0.02236(10) Uani 1 1 d . . .
Al3 Al -0.63456(4) 0.45085(3) -0.154099(16) 0.02377(10) Uani 1 1 d . . .
Al4 Al -0.17477(4) 1.19397(4) -0.373126(18) 0.02857(11) Uani 1 1 d . . .
O1 O 0.12404(9) 0.93217(8) -0.09481(4) 0.02288(19) Uani 1 1 d . . .
O4 O -0.32029(9) 1.15635(9) -0.32765(4) 0.0300(2) Uani 1 1 d . . .
C1 C -0.00267(12) 0.92279(10) -0.07128(5) 0.0183(2) Uani 1 1 d . . .
C2 C -0.03083(13) 0.87755(10) -0.01609(5) 0.0204(2) Uani 1 1 d . . .
N2 N -0.06346(13) 0.72469(10) -0.31251(5) 0.0294(3) Uani 1 1 d . . .
O3 O -0.48383(9) 0.51043(8) -0.15310(4) 0.0269(2) Uani 1 1 d . . .
O2 O -0.11285(10) 0.71114(9) -0.41404(4) 0.0318(2) Uani 1 1 d . . .
N1 N 0.17646(11) 0.76737(9) -0.00669(5) 0.0236(2) Uani 1 1 d . . .
N4 N -0.22655(13) 1.34911(10) -0.39886(5) 0.0305(3) Uani 1 1 d . . .
C6 C -0.10531(12) 0.95972(10) -0.10126(5) 0.0196(2) Uani 1 1 d . . .
C31 C -0.35906(13) 0.47527(10) -0.16151(5) 0.0215(3) Uani 1 1 d . . .
C41 C -0.43365(14) 0.34124(12) -0.21065(6) 0.0279(3) Uani 1 1 d . . .
H41A H -0.4597 0.3929 -0.2418 0.033 Uiso 1 1 calc . . .
H41B H -0.3970 0.2762 -0.2236 0.033 Uiso 1 1 calc . . .
C11 C 0.08065(13) 0.84658(11) 0.01530(5) 0.0228(3) Uani 1 1 d . . .
H11A H 0.0440 0.8149 0.0531 0.027 Uiso 1 1 calc . . .
H11B H 0.1286 0.9124 0.0154 0.027 Uiso 1 1 calc . . .
C21 C -0.34042(14) 0.71664(12) -0.42368(6) 0.0274(3) Uani 1 1 d . . .
C3 C -0.16049(13) 0.86741(11) 0.00979(5) 0.0249(3) Uani 1 1 d . . .
H3 H -0.1792 0.8367 0.0472 0.030 Uiso 1 1 calc . . .
C18 C -0.40132(15) 0.64508(12) -0.31080(6) 0.0308(3) Uani 1 1 d . . .
H18 H -0.4222 0.6232 -0.2728 0.037 Uiso 1 1 calc . . .
C16 C -0.23900(14) 0.69619(11) -0.39142(5) 0.0251(3) Uani 1 1 d . . .
C36 C -0.25873(13) 0.52215(10) -0.14205(5) 0.0226(3) Uani 1 1 d . . .
C5 C -0.23379(13) 0.94767(11) -0.07353(5) 0.0233(3) Uani 1 1 d . . .
H5 H -0.3045 0.9715 -0.0927 0.028 Uiso 1 1 calc . . .
C12 C -0.07576(13) 1.00990(11) -0.16161(5) 0.0233(3) Uani 1 1 d . . .
C47 C -0.44082(13) 1.20029(12) -0.33083(5) 0.0244(3) Uani 1 1 d . . .
N3 N -0.55421(12) 0.31036(10) -0.16937(5) 0.0265(2) Uani 1 1 d . . .
C42 C -0.28993(14) 0.61420(11) -0.11127(6) 0.0254(3) Uani 1 1 d . . .
C33 C -0.19853(15) 0.35521(12) -0.19988(6) 0.0299(3) Uani 1 1 d . . .
H33 H -0.1780 0.2985 -0.2190 0.036 Uiso 1 1 calc . . .
C48 C -0.55401(13) 1.13551(12) -0.32007(6) 0.0262(3) Uani 1 1 d . . .
C45 C -0.34008(15) 0.71286(12) -0.14853(6) 0.0311(3) Uani 1 1 d . . .
H45A H -0.4177 0.6931 -0.1617 0.047 Uiso 1 1 calc . . .
H45B H -0.2710 0.7378 -0.1791 0.047 Uiso 1 1 calc . . .
H45C H -0.3636 0.7706 -0.1285 0.047 Uiso 1 1 calc . . .
C50 C -0.68504(15) 1.30102(14) -0.33721(7) 0.0394(4) Uani 1 1 d . . .
H50 H -0.7689 1.3346 -0.3389 0.047 Uiso 1 1 calc . . .
C35 C -0.13087(14) 0.48338(12) -0.15356(6) 0.0284(3) Uani 1 1 d . . .
H35 H -0.0621 0.5141 -0.1413 0.034 Uiso 1 1 calc . . .
C10 C 0.28013(16) 0.74357(14) 0.02828(6) 0.0356(3) Uani 1 1 d . . .
H10A H 0.3274 0.8098 0.0266 0.053 Uiso 1 1 calc . . .
H10B H 0.3419 0.6898 0.0157 0.053 Uiso 1 1 calc . . .
H10C H 0.2393 0.7155 0.0655 0.053 Uiso 1 1 calc . . .
C34 C -0.09979(14) 0.40159(12) -0.18222(7) 0.0335(3) Uani 1 1 d . . .
H34 H -0.0113 0.3778 -0.1896 0.040 Uiso 1 1 calc . . .
C4 C -0.26230(13) 0.90214(12) -0.01894(6) 0.0263(3) Uani 1 1 d . . .
H4 H -0.3510 0.8949 -0.0015 0.032 Uiso 1 1 calc . . .
C20 C -0.46889(15) 0.69708(13) -0.39746(7) 0.0340(3) Uani 1 1 d . . .
H20 H -0.5381 0.7086 -0.4184 0.041 Uiso 1 1 calc . . .
C43 C -0.39394(16) 0.57989(13) -0.06097(6) 0.0346(3) Uani 1 1 d . . .
H43A H -0.4733 0.5566 -0.0717 0.052 Uiso 1 1 calc . . .
H43B H -0.4157 0.6409 -0.0431 0.052 Uiso 1 1 calc . . .
H43C H -0.3591 0.5202 -0.0361 0.052 Uiso 1 1 calc . . .
C32 C -0.32794(13) 0.39107(11) -0.18984(5) 0.0239(3) Uani 1 1 d . . .
C8 C 0.41210(14) 0.91631(13) -0.08079(7) 0.0338(3) Uani 1 1 d . . .
H8A H 0.3903 0.9682 -0.0572 0.051 Uiso 1 1 calc . . .
H8B H 0.4478 0.9545 -0.1172 0.051 Uiso 1 1 calc . . .
H8C H 0.4778 0.8646 -0.0668 0.051 Uiso 1 1 calc . . .
C13 C -0.00816(16) 0.92557(13) -0.19252(6) 0.0316(3) Uani 1 1 d . . .
H13A H 0.0730 0.8999 -0.1785 0.047 Uiso 1 1 calc . . .
H13B H 0.0129 0.9583 -0.2309 0.047 Uiso 1 1 calc . . .
H13C H -0.0673 0.8648 -0.1878 0.047 Uiso 1 1 calc . . .
C26 C -0.16413(16) 0.63794(12) -0.30060(6) 0.0312(3) Uani 1 1 d . . .
H26A H -0.2049 0.6283 -0.2623 0.037 Uiso 1 1 calc . . .
H26B H -0.1194 0.5694 -0.3059 0.037 Uiso 1 1 calc . . .
C38 C -0.71973(16) 0.51728(14) -0.21566(7) 0.0383(4) Uani 1 1 d . . .
H38A H -0.6542 0.5294 -0.2485 0.057 Uiso 1 1 calc . . .
H38B H -0.7596 0.5863 -0.2099 0.057 Uiso 1 1 calc . . .
H38C H -0.7881 0.4695 -0.2195 0.057 Uiso 1 1 calc . . .
C17 C -0.27089(15) 0.66070(11) -0.33513(5) 0.0263(3) Uani 1 1 d . . .
C7 C 0.26876(17) 0.73120(13) -0.12796(7) 0.0372(4) Uani 1 1 d . . .
H7A H 0.1825 0.6995 -0.1254 0.056 Uiso 1 1 calc . . .
H7B H 0.3309 0.6747 -0.1154 0.056 Uiso 1 1 calc . . .
H7C H 0.3005 0.7651 -0.1655 0.056 Uiso 1 1 calc . . .
C27 C -0.31024(16) 0.76342(13) -0.48449(6) 0.0340(3) Uani 1 1 d . . .
C14 C 0.01304(15) 1.10794(12) -0.17112(6) 0.0304(3) Uani 1 1 d . . .
H14A H 0.0945 1.0861 -0.1566 0.046 Uiso 1 1 calc . . .
H14B H -0.0326 1.1630 -0.1530 0.046 Uiso 1 1 calc . . .
H14C H 0.0339 1.1374 -0.2099 0.046 Uiso 1 1 calc . . .
C25 C -0.12762(18) 0.83051(13) -0.30920(7) 0.0376(4) Uani 1 1 d . . .
H25A H -0.1877 0.8479 -0.3357 0.056 Uiso 1 1 calc . . .
H25B H -0.0604 0.8862 -0.3167 0.056 Uiso 1 1 calc . . .
H25C H -0.1772 0.8274 -0.2730 0.056 Uiso 1 1 calc . . .
C19 C -0.50038(15) 0.66143(13) -0.34201(6) 0.0350(3) Uani 1 1 d . . .
H19 H -0.5893 0.6484 -0.3257 0.042 Uiso 1 1 calc . . .
C37 C -0.74922(18) 0.41884(14) -0.08426(7) 0.0427(4) Uani 1 1 d . . .
H37A H -0.6970 0.3864 -0.0563 0.064 Uiso 1 1 calc . . .
H37B H -0.8173 0.3684 -0.0856 0.064 Uiso 1 1 calc . . .
H37C H -0.7908 0.4856 -0.0759 0.064 Uiso 1 1 calc . . .
C44 C -0.16784(17) 0.64818(13) -0.09187(7) 0.0374(4) Uani 1 1 d . . .
H44A H -0.1917 0.7068 -0.0724 0.056 Uiso 1 1 calc . . .
H44B H -0.1000 0.6728 -0.1230 0.056 Uiso 1 1 calc . . .
H44C H -0.1340 0.5866 -0.0678 0.056 Uiso 1 1 calc . . .
C24 C 0.02757(18) 0.69912(15) -0.27225(7) 0.0417(4) Uani 1 1 d . . .
H24A H 0.0704 0.6292 -0.2743 0.063 Uiso 1 1 calc . . .
H24B H -0.0221 0.6962 -0.2360 0.063 Uiso 1 1 calc . . .
H24C H 0.0945 0.7551 -0.2799 0.063 Uiso 1 1 calc . . .
C49 C -0.67447(14) 1.18960(14) -0.32334(7) 0.0336(3) Uani 1 1 d . . .
H49 H -0.7524 1.1484 -0.3157 0.040 Uiso 1 1 calc . . .
C15 C -0.20201(15) 1.04666(14) -0.18487(6) 0.0352(3) Uani 1 1 d . . .
H15A H -0.1796 1.0783 -0.2233 0.053 Uiso 1 1 calc . . .
H15B H -0.2479 1.1006 -0.1660 0.053 Uiso 1 1 calc . . .
H15C H -0.2592 0.9846 -0.1801 0.053 Uiso 1 1 calc . . .
C46 C -0.45136(14) 1.31324(12) -0.34497(6) 0.0286(3) Uani 1 1 d . . .
C56 C -0.32890(15) 1.37908(13) -0.35535(7) 0.0335(3) Uani 1 1 d . . .
H56A H -0.2911 1.3693 -0.3216 0.040 Uiso 1 1 calc . . .
H56B H -0.3525 1.4562 -0.3658 0.040 Uiso 1 1 calc . . .
C57 C -0.54421(15) 1.01205(13) -0.30724(7) 0.0325(3) Uani 1 1 d . . .
C53 C -0.02777(17) 1.1914(2) -0.33386(8) 0.0569(6) Uani 1 1 d . . .
H53A H -0.0540 1.2271 -0.3033 0.085 Uiso 1 1 calc . . .
H53B H 0.0469 1.2292 -0.3579 0.085 Uiso 1 1 calc . . .
H53C H -0.0023 1.1165 -0.3206 0.085 Uiso 1 1 calc . . .
C28 C -0.2137(2) 0.69124(15) -0.51369(6) 0.0452(4) Uani 1 1 d . . .
H28A H -0.1327 0.6817 -0.4978 0.068 Uiso 1 1 calc . . .
H28B H -0.1930 0.7250 -0.5519 0.068 Uiso 1 1 calc . . .
H28C H -0.2536 0.6209 -0.5100 0.068 Uiso 1 1 calc . . .
C9 C 0.10732(16) 0.66580(12) -0.00420(7) 0.0333(3) Uani 1 1 d . . .
H9A H 0.0379 0.6805 -0.0267 0.050 Uiso 1 1 calc . . .
H9B H 0.0682 0.6366 0.0332 0.050 Uiso 1 1 calc . . .
H9C H 0.1702 0.6134 -0.0174 0.050 Uiso 1 1 calc . . .
C51 C -0.57357(16) 1.36253(13) -0.34852(7) 0.0369(4) Uani 1 1 d . . .
H51 H -0.5802 1.4387 -0.3588 0.044 Uiso 1 1 calc . . .
C30 C -0.2510(2) 0.87567(15) -0.49319(7) 0.0473(4) Uani 1 1 d . . .
H30A H -0.1704 0.8701 -0.4771 0.071 Uiso 1 1 calc . . .
H30B H -0.3144 0.9230 -0.4761 0.071 Uiso 1 1 calc . . .
H30C H -0.2301 0.9056 -0.5319 0.071 Uiso 1 1 calc . . .
C58 C -0.46441(19) 0.97327(14) -0.35573(8) 0.0453(4) Uani 1 1 d . . .
H58A H -0.4584 0.8945 -0.3477 0.068 Uiso 1 1 calc . . .
H58B H -0.3758 1.0034 -0.3631 0.068 Uiso 1 1 calc . . .
H58C H -0.5080 0.9972 -0.3874 0.068 Uiso 1 1 calc . . .
C39 C -0.51757(16) 0.23855(13) -0.12057(7) 0.0355(3) Uani 1 1 d . . .
H39A H -0.4579 0.2764 -0.1048 0.053 Uiso 1 1 calc . . .
H39B H -0.4736 0.1737 -0.1304 0.053 Uiso 1 1 calc . . .
H39C H -0.5970 0.2180 -0.0942 0.053 Uiso 1 1 calc . . .
C40 C -0.64420(17) 0.25171(15) -0.19278(8) 0.0428(4) Uani 1 1 d . . .
H40A H -0.6694 0.2986 -0.2250 0.064 Uiso 1 1 calc . . .
H40B H -0.7231 0.2307 -0.1662 0.064 Uiso 1 1 calc . . .
H40C H -0.5995 0.1871 -0.2025 0.064 Uiso 1 1 calc . . .
C23 C 0.1253(2) 0.85868(18) -0.41304(8) 0.0566(5) Uani 1 1 d . . .
H23A H 0.0621 0.9189 -0.4138 0.085 Uiso 1 1 calc . . .
H23B H 0.1731 0.8605 -0.4495 0.085 Uiso 1 1 calc . . .
H23C H 0.1876 0.8649 -0.3889 0.085 Uiso 1 1 calc . . .
C55 C -0.2827(2) 1.36498(17) -0.44979(7) 0.0493(5) Uani 1 1 d . . .
H55A H -0.3568 1.3163 -0.4449 0.074 Uiso 1 1 calc . . .
H55B H -0.2150 1.3494 -0.4788 0.074 Uiso 1 1 calc . . .
H55C H -0.3132 1.4397 -0.4592 0.074 Uiso 1 1 calc . . .
C59 C -0.67963(19) 0.95947(16) -0.29607(10) 0.0535(5) Uani 1 1 d . . .
H59A H -0.7330 0.9823 -0.2650 0.080 Uiso 1 1 calc . . .
H59B H -0.6689 0.8809 -0.2883 0.080 Uiso 1 1 calc . . .
H59C H -0.7235 0.9816 -0.3277 0.080 Uiso 1 1 calc . . .
C60 C -0.4788(2) 0.97270(16) -0.25708(8) 0.0484(4) Uani 1 1 d . . .
H60A H -0.5302 0.9980 -0.2263 0.073 Uiso 1 1 calc . . .
H60B H -0.3895 1.0012 -0.2637 0.073 Uiso 1 1 calc . . .
H60C H -0.4749 0.8938 -0.2492 0.073 Uiso 1 1 calc . . .
C54 C -0.11261(18) 1.42232(15) -0.40730(9) 0.0486(5) Uani 1 1 d . . .
H54A H -0.0757 1.4134 -0.3738 0.073 Uiso 1 1 calc . . .
H54B H -0.1420 1.4971 -0.4178 0.073 Uiso 1 1 calc . . .
H54C H -0.0452 1.4046 -0.4359 0.073 Uiso 1 1 calc . . .
C22 C 0.14047(18) 0.59144(17) -0.38324(9) 0.0499(5) Uani 1 1 d . . .
H22A H 0.0842 0.5283 -0.3697 0.075 Uiso 1 1 calc . . .
H22B H 0.2039 0.5924 -0.3588 0.075 Uiso 1 1 calc . . .
H22C H 0.1877 0.5881 -0.4192 0.075 Uiso 1 1 calc . . .
C29 C -0.4349(2) 0.7753(2) -0.51068(8) 0.0601(6) Uani 1 1 d . . .
H29A H -0.4754 0.7047 -0.5052 0.090 Uiso 1 1 calc . . .
H29B H -0.4119 0.8046 -0.5494 0.090 Uiso 1 1 calc . . .
H29C H -0.4970 0.8243 -0.4942 0.090 Uiso 1 1 calc . . .
C52 C -0.1474(2) 1.12626(18) -0.43554(9) 0.0595(6) Uani 1 1 d . . .
H52A H -0.2277 1.1334 -0.4519 0.089 Uiso 1 1 calc . . .
H52B H -0.1259 1.0498 -0.4242 0.089 Uiso 1 1 calc . . .
H52C H -0.0747 1.1615 -0.4619 0.089 Uiso 1 1 calc . . .

loop_
_atom_site_aniso_label
_atom_site_aniso_U_11
_atom_site_aniso_U_22
_atom_site_aniso_U_33
_atom_site_aniso_U_23
_atom_site_aniso_U_13
_atom_site_aniso_U_12
Al2 0.0281(2) 0.0376(3) 0.0285(2) -0.00649(18) -0.00627(17) -0.00472(18)
Al1 0.01729(19) 0.0241(2) 0.0265(2) -0.00717(16) -0.00383(15) 0.00188(15)
Al3 0.0203(2) 0.0269(2) 0.0238(2) -0.00442(16) -0.00315(15) -0.00203(16)
Al4 0.0215(2) 0.0340(2) 0.0293(2) -0.00487(18) -0.00327(16) -0.00114(17)
O1 0.0160(4) 0.0276(5) 0.0223(4) -0.0008(4) -0.0012(3) 0.0017(4)
O4 0.0189(5) 0.0336(6) 0.0352(6) -0.0007(4) -0.0053(4) -0.0011(4)
C1 0.0171(6) 0.0176(6) 0.0208(6) -0.0058(4) -0.0021(4) -0.0001(4)
C2 0.0214(6) 0.0193(6) 0.0208(6) -0.0049(5) -0.0037(5) 0.0010(5)
N2 0.0340(7) 0.0307(6) 0.0259(6) -0.0045(5) -0.0134(5) -0.0003(5)
O3 0.0197(5) 0.0267(5) 0.0375(5) -0.0133(4) -0.0060(4) 0.0020(4)
O2 0.0268(5) 0.0458(6) 0.0230(5) -0.0073(4) -0.0035(4) -0.0032(4)
N1 0.0230(6) 0.0214(5) 0.0273(6) -0.0042(4) -0.0083(4) 0.0023(4)
N4 0.0313(6) 0.0301(6) 0.0298(6) -0.0062(5) -0.0022(5) -0.0068(5)
C6 0.0188(6) 0.0194(6) 0.0218(6) -0.0058(5) -0.0045(5) 0.0002(5)
C31 0.0210(6) 0.0197(6) 0.0228(6) -0.0021(5) -0.0033(5) 0.0002(5)
C41 0.0292(7) 0.0300(7) 0.0262(7) -0.0115(6) -0.0018(5) -0.0019(6)
C11 0.0250(6) 0.0238(6) 0.0201(6) -0.0049(5) -0.0058(5) 0.0032(5)
C21 0.0307(7) 0.0278(7) 0.0245(7) -0.0041(5) -0.0066(5) -0.0057(6)
C3 0.0248(7) 0.0270(7) 0.0210(6) -0.0040(5) 0.0011(5) -0.0017(5)
C18 0.0364(8) 0.0289(7) 0.0252(7) -0.0034(6) -0.0002(6) -0.0067(6)
C16 0.0271(7) 0.0245(7) 0.0237(6) -0.0044(5) -0.0044(5) -0.0035(5)
C36 0.0232(6) 0.0200(6) 0.0232(6) -0.0009(5) -0.0036(5) -0.0022(5)
C5 0.0179(6) 0.0260(7) 0.0274(6) -0.0069(5) -0.0058(5) -0.0005(5)
C12 0.0238(6) 0.0258(7) 0.0206(6) -0.0029(5) -0.0062(5) -0.0011(5)
C47 0.0203(6) 0.0316(7) 0.0231(6) -0.0083(5) -0.0054(5) 0.0006(5)
N3 0.0266(6) 0.0270(6) 0.0272(6) -0.0078(5) -0.0038(5) -0.0058(5)
C42 0.0269(7) 0.0242(7) 0.0263(7) -0.0064(5) -0.0051(5) -0.0026(5)
C33 0.0289(7) 0.0244(7) 0.0340(7) -0.0074(6) 0.0035(6) 0.0009(6)
C48 0.0217(6) 0.0334(7) 0.0257(6) -0.0088(5) -0.0059(5) -0.0024(5)
C45 0.0342(8) 0.0226(7) 0.0360(8) -0.0064(6) -0.0042(6) 0.0009(6)
C50 0.0248(7) 0.0445(9) 0.0534(10) -0.0170(8) -0.0125(7) 0.0079(7)
C35 0.0215(7) 0.0255(7) 0.0366(8) -0.0017(6) -0.0052(6) -0.0030(5)
C10 0.0307(8) 0.0411(9) 0.0345(8) 0.0000(6) -0.0148(6) 0.0060(6)
C34 0.0210(7) 0.0286(8) 0.0479(9) -0.0057(6) 0.0003(6) 0.0021(6)
C4 0.0180(6) 0.0316(7) 0.0279(7) -0.0065(5) 0.0016(5) -0.0022(5)
C20 0.0295(8) 0.0366(8) 0.0367(8) -0.0049(6) -0.0091(6) -0.0068(6)
C43 0.0402(9) 0.0374(8) 0.0268(7) -0.0098(6) -0.0010(6) -0.0059(7)
C32 0.0248(6) 0.0228(6) 0.0231(6) -0.0045(5) -0.0009(5) -0.0014(5)
C8 0.0214(7) 0.0382(8) 0.0433(9) -0.0118(7) -0.0046(6) -0.0008(6)
C13 0.0387(8) 0.0358(8) 0.0214(6) -0.0098(6) -0.0025(6) -0.0009(6)
C26 0.0386(8) 0.0300(7) 0.0235(7) 0.0003(5) -0.0069(6) -0.0021(6)
C38 0.0308(8) 0.0440(9) 0.0402(9) -0.0017(7) -0.0143(7) -0.0006(7)
C17 0.0331(7) 0.0244(7) 0.0217(6) -0.0046(5) -0.0049(5) -0.0024(5)
C7 0.0381(9) 0.0363(9) 0.0403(9) -0.0177(7) -0.0033(7) 0.0040(7)
C27 0.0377(8) 0.0400(9) 0.0239(7) 0.0003(6) -0.0108(6) -0.0070(7)
C14 0.0335(8) 0.0267(7) 0.0300(7) 0.0016(6) -0.0097(6) -0.0065(6)
C25 0.0479(10) 0.0333(8) 0.0358(8) -0.0118(6) -0.0137(7) 0.0025(7)
C19 0.0296(8) 0.0379(9) 0.0355(8) -0.0048(6) 0.0003(6) -0.0091(6)
C37 0.0484(10) 0.0373(9) 0.0363(9) -0.0074(7) 0.0118(7) -0.0049(7)
C44 0.0387(9) 0.0353(8) 0.0439(9) -0.0127(7) -0.0153(7) -0.0050(7)
C24 0.0468(10) 0.0493(10) 0.0328(8) -0.0058(7) -0.0211(7) 0.0005(8)
C49 0.0210(7) 0.0439(9) 0.0400(8) -0.0156(7) -0.0074(6) -0.0018(6)
C15 0.0297(8) 0.0460(9) 0.0290(7) 0.0009(6) -0.0126(6) -0.0013(7)
C46 0.0276(7) 0.0304(7) 0.0304(7) -0.0121(6) -0.0039(5) -0.0026(6)
C56 0.0313(8) 0.0309(8) 0.0408(8) -0.0151(6) -0.0020(6) -0.0046(6)
C57 0.0273(7) 0.0314(8) 0.0380(8) -0.0031(6) -0.0058(6) -0.0067(6)
C53 0.0252(8) 0.0913(16) 0.0443(10) 0.0138(10) -0.0082(7) -0.0119(9)
C28 0.0640(12) 0.0490(10) 0.0231(7) -0.0077(7) -0.0063(7) -0.0057(9)
C9 0.0369(8) 0.0212(7) 0.0405(8) -0.0043(6) -0.0046(6) -0.0014(6)
C51 0.0347(8) 0.0332(8) 0.0463(9) -0.0144(7) -0.0100(7) 0.0051(6)
C30 0.0607(12) 0.0374(9) 0.0387(9) 0.0068(7) -0.0091(8) -0.0091(8)
C58 0.0500(10) 0.0321(9) 0.0551(11) -0.0149(8) -0.0036(8) -0.0015(7)
C39 0.0349(8) 0.0282(8) 0.0390(8) 0.0033(6) -0.0055(6) -0.0024(6)
C40 0.0379(9) 0.0434(10) 0.0543(11) -0.0226(8) -0.0087(8) -0.0130(7)
C23 0.0638(13) 0.0607(13) 0.0442(11) -0.0010(9) -0.0097(9) -0.0293(10)
C55 0.0559(12) 0.0551(11) 0.0328(9) 0.0034(8) -0.0121(8) 0.0033(9)
C59 0.0358(9) 0.0450(11) 0.0780(14) -0.0067(10) -0.0071(9) -0.0169(8)
C60 0.0514(11) 0.0466(10) 0.0427(10) 0.0088(8) -0.0149(8) -0.0096(8)
C54 0.0409(10) 0.0375(9) 0.0641(12) -0.0123(8) 0.0077(8) -0.0163(8)
C22 0.0344(9) 0.0598(12) 0.0611(12) -0.0232(10) -0.0124(8) 0.0077(8)
C29 0.0534(12) 0.0889(17) 0.0361(10) 0.0066(10) -0.0232(9) -0.0123(11)
C52 0.0679(14) 0.0542(12) 0.0562(12) -0.0271(10) 0.0118(10) -0.0057(10)

loop_
_geom_bond_atom_site_label_1
_geom_bond_atom_site_label_2
_geom_bond_distance
_geom_bond_site_symmetry_2
_geom_bond_publ_flag
Al2 O2 1.7625(13) . ?
Al2 C23 1.953(2) . ?
Al2 C22 1.964(2) . ?
Al2 N2 2.0111(14) . ?
Al1 O1 1.7585(11) . ?
Al1 C8 1.9544(17) . ?
Al1 C7 1.9558(17) . ?
Al1 N1 2.0356(13) . ?
Al3 O3 1.7647(13) . ?
Al3 C38 1.9542(17) . ?
Al3 C37 1.9568(17) . ?
Al3 N3 2.0174(14) . ?
Al4 O4 1.7618(12) . ?
Al4 C52 1.947(2) . ?
Al4 C53 1.949(2) . ?
Al4 N4 2.0201(16) . ?
O1 C1 1.3461(16) . ?
O4 C47 1.3469(17) . ?
C1 C2 1.4027(18) . ?
C1 C6 1.4161(18) . ?
C2 C3 1.3911(19) . ?
C2 C11 1.5024(18) . ?
N2 C25 1.482(2) . ?
N2 C24 1.4855(19) . ?
N2 C26 1.498(2) . ?
O3 C31 1.3409(16) . ?
O2 C16 1.3396(18) . ?
N1 C9 1.4858(19) . ?
N1 C10 1.4878(18) . ?
N1 C11 1.5063(17) . ?
N4 C55 1.488(2) . ?
N4 C54 1.490(2) . ?
N4 C56 1.504(2) . ?
C6 C5 1.3964(19) . ?
C6 C12 1.5350(18) . ?
C31 C32 1.4105(19) . ?
C31 C36 1.4218(19) . ?
C41 N3 1.5046(19) . ?
C41 C32 1.505(2) . ?
C21 C20 1.392(2) . ?
C21 C16 1.420(2) . ?
C21 C27 1.537(2) . ?
C3 C4 1.385(2) . ?
C18 C19 1.382(2) . ?
C18 C17 1.391(2) . ?
C16 C17 1.4109(19) . ?
C36 C35 1.393(2) . ?
C36 C42 1.5358(19) . ?
C5 C4 1.3902(19) . ?
C12 C14 1.533(2) . ?
C12 C15 1.534(2) . ?
C12 C13 1.538(2) . ?
C47 C46 1.408(2) . ?
C47 C48 1.415(2) . ?
N3 C39 1.482(2) . ?
N3 C40 1.4855(19) . ?
C42 C45 1.536(2) . ?
C42 C44 1.537(2) . ?
C42 C43 1.538(2) . ?
C33 C34 1.380(2) . ?
C33 C32 1.391(2) . ?
C48 C49 1.398(2) . ?
C48 C57 1.535(2) . ?
C50 C51 1.376(2) . ?
C50 C49 1.389(2) . ?
C35 C34 1.390(2) . ?
C20 C19 1.391(2) . ?
C26 C17 1.505(2) . ?
C27 C29 1.533(2) . ?
C27 C28 1.533(3) . ?
C27 C30 1.535(2) . ?
C46 C51 1.389(2) . ?
C46 C56 1.502(2) . ?
C57 C59 1.533(2) . ?
C57 C60 1.534(2) . ?
C57 C58 1.534(2) . ?
